data_7026986
loop_
_publ_author_name
'Zamora, Felix'
'Witkowski, Holger'
'Freisinger, Eva'
'M\"uller, Jens'
'Thormann, Birgit'
'Albinati, Alberto'
'Lippert, Bernhard'

_publ_section_title
;
 Crystal structures of a protonated form of trans-[Pt(NH3)2(mura)2] and of
 a derivative containing three different metal ions, Pt2+, Ag+, and Na+
 (mura = 1-methyluracilate). Major difference in packing
 between heteronuclear pyrimidine nucleobase complexes of cis- and
 trans-(NH3)2PtII
;
_journal_issue 2
_journal_name_full 'Journal of the Chemical Society, Dalton Transactions'
_journal_page_first 175
_journal_paper_doi 10.1039/a804813d
_journal_year 1999
_chemical_formula_sum 'C20 H53 Ag Cl2 N12 Na O26.5 Pt2'
_chemical_formula_weight 1477.68
_chemical_name_systematic ?
_space_group_IT_number 15
_symmetry_cell_setting monoclinic
_symmetry_space_group_name_Hall '-C 2yc'
_symmetry_space_group_name_H-M 'C 1 2/c 1'
_atom_sites_solution_hydrogens geom
_atom_sites_solution_primary patterson
_atom_sites_solution_secondary difmap
_audit_creation_method SHELXL-97
_cell_angle_alpha 90.00
_cell_angle_beta 108.52(3)
_cell_angle_gamma 90.00
_cell_formula_units_Z 4
_cell_length_a 17.379(3)
_cell_length_b 20.590(4)
_cell_length_c 14.925(3)
_cell_measurement_reflns_used 55374
_cell_measurement_temperature 293(2)
_cell_measurement_theta_max 23.21
_cell_measurement_theta_min 3.14
_cell_volume 5064.1(19)
_computing_cell_refinement 'DENZO, SCALEPACK (Otwinowski, Minor, 1997)'
_computing_data_collection 'KappaCCD (Nonius BV, Netherlands)'
_computing_data_reduction 'DENZO, SCALEPACK (Otwinowski, Minor, 1997)'
_computing_molecular_graphics 'Siemens SHELXTL-PLUS(VMS)'
_computing_publication_material SHELXL-97
_computing_structure_refinement 'SHELXL-93 (Sheldrick, 1993)'
_computing_structure_solution 'SHELXS-86 (Sheldrick, 1990)'
_diffrn_ambient_temperature 293(2)
_diffrn_measurement_device Enraf-Nonius-KappaCCD
_diffrn_measurement_method 'profile fitted'
_diffrn_radiation_monochromator graphite
_diffrn_radiation_source 'fine-focus sealed tube'
_diffrn_radiation_type MoK\a
_diffrn_radiation_wavelength 0.71069
_diffrn_reflns_av_R_equivalents 0.085
_diffrn_reflns_av_sigmaI/netI 0.1267
_diffrn_reflns_limit_h_max 19
_diffrn_reflns_limit_h_min -13
_diffrn_reflns_limit_k_max 14
_diffrn_reflns_limit_k_min -22
_diffrn_reflns_limit_l_max 15
_diffrn_reflns_limit_l_min -16
_diffrn_reflns_number 55374
_diffrn_reflns_theta_max 23.21
_diffrn_reflns_theta_min 3.14
_exptl_absorpt_coefficient_mu 6.097
_exptl_absorpt_correction_T_max 0.7000
_exptl_absorpt_correction_T_min 0.1150
_exptl_absorpt_correction_type SCALEPACK
_exptl_crystal_colour colourless
_exptl_crystal_density_diffrn 1.938
_exptl_crystal_density_method 'not measured'
_exptl_crystal_description sticks
_exptl_crystal_F_000 2868
_exptl_crystal_size_max 0.63
_exptl_crystal_size_mid 0.10
_exptl_crystal_size_min 0.06
_refine_diff_density_max 0.932
_refine_diff_density_min -0.678
_refine_diff_density_rms 0.120
_refine_ls_extinction_method none
_refine_ls_goodness_of_fit_all 0.868
_refine_ls_goodness_of_fit_obs 1.092
_refine_ls_hydrogen_treatment 'refU, except H10A to H10F and H1A to H1C noref'
_refine_ls_matrix_type full
_refine_ls_number_parameters 246
_refine_ls_number_reflns 3416
_refine_ls_number_restraints 6
_refine_ls_restrained_S_all 1.164
_refine_ls_restrained_S_obs 1.094
_refine_ls_R_factor_all 0.1112
_refine_ls_R_factor_obs 0.0440
_refine_ls_shift/esd_max -0.002
_refine_ls_shift/esd_mean 0.000
_refine_ls_structure_factor_coef Fsqd
_refine_ls_weighting_details 'w=1/[\s^2^(Fo^2^)+(0.0442P)^2^+0.0000P] where P=(Fo^2^+2Fc^2^)/3'
_refine_ls_weighting_scheme calc
_refine_ls_wR_factor_all 0.1404
_refine_ls_wR_factor_obs 0.0922
_reflns_number_gt 1760
_reflns_number_total 3416
_reflns_threshold_expression >2sigma(I)
_cod_data_source_file 804813Dsup1.cif
_cod_data_source_block 4
_cod_depositor_comments
;
The following automatic conversions were performed:

'_refine_ls_weighting_scheme' value 'calc
w=1/[\s^2^(Fo^2^)+(0.0442P)^2^+0.0000P] where P=(Fo^2^+2Fc^2^)/3' was
changed to 'calc'. New tag '_refine_ls_weighting_details' was
created. The value of the new tag was set to
'w=1/[\s^2^(Fo^2^)+(0.0442P)^2^+0.0000P] where P=(Fo^2^+2Fc^2^)/3'.

Automatic conversion script
Id: cif_fix_values 3143 2015-03-26 13:38:13Z robertas 

2023-11-21
Z value and formula fixed to values more according to usual
chemical conventions.                 miguel
;
_cod_original_formula_weight 738.84
_cod_original_formula_units_Z 8
_cod_original_cell_volume 5064.1(17)
_cod_original_sg_symbol_H-M C2/c
_cod_original_formula_sum 'C10 H26.50 Ag0.50 Cl N6 Na0.50 O13.25 Pt'
_cod_database_code 7026986

loop_
_symmetry_equiv_pos_as_xyz
'x, y, z'
'-x, y, -z+1/2'
'x+1/2, y+1/2, z'
'-x+1/2, y+1/2, -z+1/2'
'-x, -y, -z'
'x, -y, z-1/2'
'-x+1/2, -y+1/2, -z'
'x+1/2, -y+1/2, z-1/2'

loop_
_atom_site_aniso_label
_atom_site_aniso_U_11
_atom_site_aniso_U_22
_atom_site_aniso_U_33
_atom_site_aniso_U_23
_atom_site_aniso_U_13
_atom_site_aniso_U_12
Pt1 0.0531(3) 0.0698(4) 0.0687(3) -0.0020(3) 0.0142(2) 0.0042(3)
Ag1 0.0560(8) 0.0947(12) 0.0790(10) 0.000 0.0083(7) 0.000
N10 0.065(6) 0.064(7) 0.065(7) 0.002(6) 0.009(5) 0.004(5)
N10' 0.090(8) 0.080(8) 0.070(7) -0.004(6) 0.026(6) -0.003(6)
N1 0.107(10) 0.081(10) 0.068(8) -0.016(7) 0.016(8) 0.027(8)
C1 0.174(19) 0.123(17) 0.129(16) -0.033(14) -0.011(14) -0.002(14)
O2 0.080(6) 0.073(7) 0.118(8) -0.009(6) 0.017(6) 0.002(5)
O4 0.069(5) 0.108(8) 0.103(7) -0.018(6) 0.040(5) -0.002(5)
C6 0.098(13) 0.144(17) 0.073(11) 0.024(11) 0.035(10) 0.058(12)
N1' 0.080(9) 0.105(11) 0.076(8) 0.008(8) 0.029(7) 0.027(8)
C1' 0.092(12) 0.138(15) 0.129(15) 0.019(11) 0.055(10) 0.043(10)
O2' 0.066(5) 0.103(7) 0.088(6) -0.007(6) 0.030(5) -0.008(5)
O4' 0.075(6) 0.082(7) 0.137(9) -0.021(6) 0.019(6) -0.011(5)
C5' 0.085(11) 0.110(14) 0.155(17) -0.058(12) 0.048(11) -0.014(10)
C6' 0.116(15) 0.091(14) 0.100(13) -0.030(11) 0.031(11) 0.016(11)
Cl2 0.121(5) 0.068(4) 0.091(4) 0.000 0.031(4) 0.000
O1W 0.215(14) 0.250(17) 0.179(13) 0.005(13) 0.090(12) -0.083(13)

loop_
_atom_site_label
_atom_site_type_symbol
_atom_site_fract_x
_atom_site_fract_y
_atom_site_fract_z
_atom_site_U_iso_or_equiv
_atom_site_thermal_displace_type
_atom_site_occupancy
_atom_site_calc_flag
_atom_site_refinement_flags
_atom_site_disorder_group
Pt1 Pt 0.65604(3) 0.26501(2) 0.86886(4) 0.0651(2) Uani 1 d . .
Ag1 Ag 0.5000 0.22548(8) 0.7500 0.0797(5) Uani 1 d S .
N10 N 0.6510(5) 0.1962(5) 0.9656(6) 0.067(3) Uani 1 d . .
H10A H 0.6610(44) 0.2147(8) 1.0220(12) 0.101 Uiso 1 calc R .
H10B H 0.6880(30) 0.1657(19) 0.9686(37) 0.101 Uiso 1 calc R .
H10C H 0.6019(15) 0.1783(26) 0.9482(28) 0.101 Uiso 1 calc R .
N10' N 0.6607(6) 0.3328(5) 0.7714(7) 0.080(3) Uani 1 d . .
H10D H 0.6232(33) 0.3631(21) 0.7674(41) 0.120 Uiso 1 calc R .
H10E H 0.6514(48) 0.3138(8) 0.7153(14) 0.120 Uiso 1 calc R .
H10F H 0.7096(17) 0.3512(28) 0.7888(30) 0.120 Uiso 1 calc R .
N1 N 0.6117(9) 0.4252(6) 1.0250(8) 0.088(4) Uani 1 d . .
C1 C 0.6555(11) 0.4835(9) 1.0637(13) 0.156(8) Uani 1 d . .
H1A H 0.7124(14) 0.4740(18) 1.0886(94) 0.234 Uiso 1 calc R .
H1B H 0.6367(62) 0.4997(39) 1.1134(69) 0.234 Uiso 1 calc R .
H1C H 0.6465(72) 0.5157(26) 1.0149(25) 0.234 Uiso 1 calc R .
C2 C 0.6470(9) 0.3840(7) 0.9784(10) 0.079(4) Uiso 1 d . .
O2 O 0.7158(6) 0.3945(4) 0.9716(7) 0.093(3) Uani 1 d . .
N3 N 0.6018(5) 0.3302(4) 0.9334(7) 0.062(3) Uiso 1 d . .
C4 C 0.5251(8) 0.3198(7) 0.9349(10) 0.078(4) Uiso 1 d . .
O4 O 0.4858(5) 0.2741(5) 0.8909(6) 0.090(3) Uani 1 d . .
C5 C 0.4933(10) 0.3634(7) 0.9902(11) 0.090(5) Uiso 1 d . .
H5 H 0.4423(10) 0.3570(7) 0.9966(11) 0.085(16) Uiso 1 calc R .
C6 C 0.5377(11) 0.4107(9) 1.0298(10) 0.103(6) Uani 1 d . .
H6 H 0.5170(11) 0.4382(9) 1.0659(10) 0.085(16) Uiso 1 calc R .
N1' N 0.8160(7) 0.1656(7) 0.7531(8) 0.086(3) Uani 1 d . .
C1' C 0.8973(9) 0.1816(8) 0.7432(11) 0.115(6) Uani 1 d . .
H1'1 H 0.9347(14) 0.1925(31) 0.8040(13) 0.085(16) Uiso 1 calc R .
H1'2 H 0.8918(11) 0.2179(23) 0.7011(38) 0.085(16) Uiso 1 calc R .
H1'3 H 0.9173(20) 0.1447(14) 0.7181(45) 0.085(16) Uiso 1 calc R .
C2' C 0.7840(8) 0.2108(7) 0.8020(10) 0.067(4) Uiso 1 d . .
O2' O 0.8224(5) 0.2583(5) 0.8394(6) 0.084(3) Uani 1 d . .
N3' N 0.7076(5) 0.2004(5) 0.8058(6) 0.063(3) Uiso 1 d . .
C4' C 0.6659(10) 0.1436(8) 0.7658(10) 0.086(4) Uiso 1 d . .
O4' O 0.5952(6) 0.1341(4) 0.7684(7) 0.102(3) Uani 1 d . .
C5' C 0.7038(10) 0.0983(8) 0.7233(12) 0.114(6) Uani 1 d . .
H5' H 0.6775(10) 0.0597(8) 0.6993(12) 0.085(16) Uiso 1 calc R .
C6' C 0.7763(11) 0.1104(9) 0.7172(11) 0.103(5) Uani 1 d . .
H6' H 0.8006(11) 0.0805(9) 0.6878(11) 0.085(16) Uiso 1 calc R .
Cl3 Cl 0.7607(5) 0.3422(4) 0.5851(7) 0.099(2) Uiso 0.50 d PD .
O31 O 0.8367(16) 0.3280(14) 0.6113(21) 0.192(12) Uiso 0.50 d PD .
O32 O 0.7655(12) 0.3914(10) 0.6461(15) 0.121(7) Uiso 0.50 d PD .
O33 O 0.7213(13) 0.2907(11) 0.6035(16) 0.136(8) Uiso 0.50 d PD .
O34 O 0.7318(15) 0.3634(13) 0.5045(19) 0.170(10) Uiso 0.50 d PD .
Cl2 Cl 0.5000 0.4804(3) 0.7500 0.094(2) Uani 1 d S .
O21A O 0.4446(15) 0.4588(13) 0.7970(19) 0.189(10) Uiso 0.62 d P 1
O22A O 0.5316(16) 0.5307(13) 0.8103(19) 0.193(11) Uiso 0.62 d P 1
O21 O 0.4879(18) 0.4174(13) 0.7792(19) 0.107(7) Uiso 0.38 d P 2
O22 O 0.5696(18) 0.5011(16) 0.8235(22) 0.107(7) Uiso 0.38 d P 2
Na1 Na 0.5000 0.0522(6) 0.7500 0.163(4) Uiso 1 d S .
O1W O 0.0734(9) 0.3178(8) 0.0159(11) 0.209(7) Uani 1 d . .
O2W O 0.0197(24) 0.3095(23) 0.6521(23) 0.167(7) Uiso 0.45(3) d P .
O2WA O 0.0557(20) 0.3464(18) 0.6539(19) 0.167(7) Uiso 0.55(3) d P .
O3W O 0.0000 0.3881(20) 0.7500 0.190(16) Uiso 0.50 d SP .
O4W O 0.0130(12) 0.4177(11) 0.4238(15) 0.291(10) Uiso 1 d . .
O5W O 0.1775(15) 0.4913(14) 0.5217(20) 0.207(10) Uiso 0.66(2) d P .
O5WA O 0.1585(28) 0.4539(26) 0.5832(40) 0.207(10) Uiso 0.34(2) d P .
O6W O 0.5812(30) -0.0194(28) 0.8780(42) 0.349(29) Uiso 0.50 d P .
O6WA O -0.1029(22) 0.5319(17) 0.1930(29) 0.225(15) Uiso 0.50 d P .

loop_
_atom_type_symbol
_atom_type_description
_atom_type_scat_dispersion_real
_atom_type_scat_dispersion_imag
_atom_type_scat_source
C C 0.0033 0.0016 'International Tables Vol C Tables 4.2.6.8 and 6.1.1.4'
H H 0.0000 0.0000 'International Tables Vol C Tables 4.2.6.8 and 6.1.1.4'
N N 0.0061 0.0033 'International Tables Vol C Tables 4.2.6.8 and 6.1.1.4'
O O 0.0106 0.0060 'International Tables Vol C Tables 4.2.6.8 and 6.1.1.4'
Pt Pt -1.7033 8.3905 'International Tables Vol C Tables 4.2.6.8 and 6.1.1.4'
Cl Cl 0.1484 0.1585 'International Tables Vol C Tables 4.2.6.8 and 6.1.1.4'
Ag Ag -0.8971 1.1015 'International Tables Vol C Tables 4.2.6.8 and 6.1.1.4'
Na Na 0.0362 0.0249 'International Tables Vol C Tables 4.2.6.8 and 6.1.1.4'

loop_
_geom_angle_atom_site_label_1
_geom_angle_atom_site_label_2
_geom_angle_atom_site_label_3
_geom_angle
_geom_angle_site_symmetry_1
_geom_angle_site_symmetry_3
N3' Pt1 N10' 89.7(4) . .
N3' Pt1 N10 89.8(4) . .
N10' Pt1 N10 179.4(4) . .
N3' Pt1 N3 179.1(4) . .
N10' Pt1 N3 90.9(4) . .
N10 Pt1 N3 89.6(4) . .
N3' Pt1 Ag1 89.8(3) . .
N10' Pt1 Ag1 89.8(3) . .
N10 Pt1 Ag1 89.8(2) . .
N3 Pt1 Ag1 89.5(3) . .
N3' Pt1 Pt1 90.5(3) . 7_657
N10' Pt1 Pt1 124.2(3) . 7_657
N10 Pt1 Pt1 56.2(2) . 7_657
N3 Pt1 Pt1 89.8(2) . 7_657
Ag1 Pt1 Pt1 146.01(4) . 7_657
O4 Ag1 O4 130.9(5) . 2_656
O4 Ag1 O4' 99.4(3) . 2_656
O4 Ag1 O4' 118.1(3) 2_656 2_656
O4 Ag1 O4' 118.1(3) . .
O4 Ag1 O4' 99.4(3) 2_656 .
O4' Ag1 O4' 80.4(4) 2_656 .
O4 Ag1 Pt1 71.3(2) . .
O4 Ag1 Pt1 94.8(2) 2_656 .
O4' Ag1 Pt1 139.6(2) 2_656 .
O4' Ag1 Pt1 71.1(2) . .
O4 Ag1 Pt1 94.8(2) . 2_656
O4 Ag1 Pt1 71.3(2) 2_656 2_656
O4' Ag1 Pt1 71.1(2) 2_656 2_656
O4' Ag1 Pt1 139.6(2) . 2_656
Pt1 Ag1 Pt1 146.78(7) . 2_656
O4 Ag1 Na1 114.5(2) . .
O4 Ag1 Na1 114.5(2) 2_656 .
O4' Ag1 Na1 40.2(2) 2_656 .
O4' Ag1 Na1 40.2(2) . .
Pt1 Ag1 Na1 106.61(3) . .
Pt1 Ag1 Na1 106.61(3) 2_656 .
Pt1 N10 H10A 109.5(3) . .
Pt1 N10 H10B 109.5(3) . .
H10A N10 H10B 109.5 . .
Pt1 N10 H10C 109.5(2) . .
H10A N10 H10C 109.5 . .
H10B N10 H10C 109.5 . .
Pt1 N10' H10D 109.5(3) . .
Pt1 N10' H10E 109.5(3) . .
H10D N10' H10E 109.5 . .
Pt1 N10' H10F 109.5(3) . .
H10D N10' H10F 109.5 . .
H10E N10' H10F 109.47(6) . .
C6 N1 C2 118.9(14) . .
C6 N1 C1 123.7(15) . .
C2 N1 C1 117.3(15) . .
N1 C1 H1A 109.5(9) . .
N1 C1 H1B 109.5(10) . .
H1A C1 H1B 109.47(6) . .
N1 C1 H1C 109.5(9) . .
H1A C1 H1C 109.47(7) . .
H1B C1 H1C 109.5 . .
O2 C2 N1 122.1(14) . .
O2 C2 N3 120.2(15) . .
N1 C2 N3 117.6(14) . .
C4 N3 C2 121.4(12) . .
C4 N3 Pt1 120.4(9) . .
C2 N3 Pt1 118.2(9) . .
O4 C4 N3 119.7(13) . .
O4 C4 C5 122.4(14) . .
N3 C4 C5 117.9(14) . .
C4 O4 Ag1 126.4(9) . .
C6 C5 C4 117.2(16) . .
C6 C5 H5 121.4(11) . .
C4 C5 H5 121.4(9) . .
C5 C6 N1 126.7(17) . .
C5 C6 H6 116.7(11) . .
N1 C6 H6 116.7(9) . .
C6' N1' C2' 122.0(13) . .
C6' N1' C1' 121.5(14) . .
C2' N1' C1' 116.5(13) . .
N1' C1' H1'1 109.5(8) . .
N1' C1' H1'2 109.5(7) . .
H1'1 C1' H1'2 109.47(5) . .
N1' C1' H1'3 109.5(8) . .
H1'1 C1' H1'3 109.5 . .
H1'2 C1' H1'3 109.5 . .
O2' C2' N3' 120.5(14) . .
O2' C2' N1' 121.5(13) . .
N3' C2' N1' 118.0(13) . .
C2' N3' C4' 119.4(12) . .
C2' N3' Pt1 120.2(9) . .
C4' N3' Pt1 120.4(10) . .
O4' C4' C5' 120.9(15) . .
O4' C4' N3' 119.6(15) . .
C5' C4' N3' 119.5(15) . .
C4' O4' Na1 141.1(10) . .
C4' O4' Ag1 120.4(9) . .
Na1 O4' Ag1 96.5(4) . .
C6' C5' C4' 120.2(16) . .
C6' C5' H5' 119.9(10) . .
C4' C5' H5' 119.9(10) . .
C5' C6' N1' 120.7(15) . .
C5' C6' H6' 119.7(10) . .
N1' C6' H6' 119.7(9) . .
O34 Cl3 O31 116.0(20) . .
O34 Cl3 O33 114.0(17) . .
O31 Cl3 O33 107.5(18) . .
O34 Cl3 O32 108.3(17) . .
O31 Cl3 O32 97.3(17) . .
O33 Cl3 O32 112.5(16) . .
O22A Cl2 O22A 81.5(21) . 2_656
O21 Cl2 O21 45.3(20) . 2_656
O21 Cl2 O22 102.3(17) . .
O21 Cl2 O22 110.1(18) 2_656 .
O21 Cl2 O22 110.1(19) . 2_656
O21 Cl2 O22 102.3(17) 2_656 2_656
O22 Cl2 O22 144.9(27) . 2_656
O22A Cl2 O21A 111.5(15) . 2_656
O22A Cl2 O21A 96.0(15) 2_656 2_656
O22A Cl2 O21A 96.0(15) . .
O22A Cl2 O21A 111.5(15) 2_656 .
O21A Cl2 O21A 143.8(22) 2_656 .
Cl2 O22A O22A 49.2(11) . 2_656
O21 O21 Cl2 67.4(10) 2_656 .
O4' Na1 O4' 86.6(6) . 2_656
O4' Na1 O6WA 167.0(10) . 8_556
O4' Na1 O6WA 93.4(9) 2_656 8_556
O4' Na1 O6WA 93.4(9) . 7_556
O4' Na1 O6WA 167.0(10) 2_656 7_556
O6WA Na1 O6WA 89.6(17) 8_556 7_556
O4' Na1 O6W 137.5(15) . 2_656
O4' Na1 O6W 97.6(13) 2_656 2_656
O6WA Na1 O6W 29.7(13) 8_556 2_656
O6WA Na1 O6W 91.2(13) 7_556 2_656
O4' Na1 O6W 97.6(13) . .
O4' Na1 O6W 137.5(15) 2_656 .
O6WA Na1 O6W 91.2(13) 8_556 .
O6WA Na1 O6W 29.7(13) 7_556 .
O6W Na1 O6W 106.7(27) 2_656 .
O4' Na1 O4W 82.9(6) . 8_556
O4' Na1 O4W 77.1(6) 2_656 8_556
O6WA Na1 O4W 109.7(12) 8_556 8_556
O6WA Na1 O4W 90.0(11) 7_556 8_556
O6W Na1 O4W 139.4(15) 2_656 8_556
O6W Na1 O4W 61.6(15) . 8_556
O4' Na1 O4W 77.1(6) . 7_556
O4' Na1 O4W 82.9(6) 2_656 7_556
O6WA Na1 O4W 90.0(11) 8_556 7_556
O6WA Na1 O4W 109.7(12) 7_556 7_556
O6W Na1 O4W 61.6(15) 2_656 7_556
O6W Na1 O4W 139.4(15) . 7_556
O4W Na1 O4W 152.5(11) 8_556 7_556
O4' Na1 Ag1 43.3(3) . .
O4' Na1 Ag1 43.3(3) 2_656 .
O6WA Na1 Ag1 135.2(9) 8_556 .
O6WA Na1 Ag1 135.2(9) 7_556 .
O6W Na1 Ag1 126.6(13) 2_656 .
O6W Na1 Ag1 126.6(13) . .
O4W Na1 Ag1 76.2(6) 8_556 .
O4W Na1 Ag1 76.2(6) 7_556 .
O6WA O6W Na1 73.8(34) 7_556 .
O6W O6WA Na1 76.5(35) 7_556 7_556

loop_
_geom_bond_atom_site_label_1
_geom_bond_atom_site_label_2
_geom_bond_distance
_geom_bond_site_symmetry_2
Pt1 N3' 1.998(10) .
Pt1 N10' 2.037(9) .
Pt1 N10 2.044(9) .
Pt1 N3 2.049(9) .
Pt1 Ag1 2.8474(11) .
Pt1 Pt1 4.272(2) 7_657
Ag1 O4 2.411(9) .
Ag1 O4 2.411(9) 2_656
Ag1 O4' 2.462(9) 2_656
Ag1 O4' 2.462(9) .
Ag1 Pt1 2.8474(11) 2_656
Ag1 Na1 3.568(12) .
N10 H10A 0.89 .
N10 H10B 0.89 .
N10 H10C 0.89 .
N10' H10D 0.89 .
N10' H10E 0.89 .
N10' H10F 0.89 .
N1 C6 1.34(2) .
N1 C2 1.36(2) .
N1 C1 1.44(2) .
C1 H1A 0.96 .
C1 H1B 0.96 .
C1 H1C 0.96 .
C2 O2 1.251(15) .
C2 N3 1.40(2) .
N3 C4 1.357(14) .
C4 O4 1.224(14) .
C4 C5 1.44(2) .
C5 C6 1.27(2) .
C5 H5 0.93 .
C6 H6 0.93 .
N1' C6' 1.35(2) .
N1' C2' 1.40(2) .
N1' C1' 1.50(2) .
C1' H1'1 0.96 .
C1' H1'2 0.96 .
C1' H1'3 0.96 .
C2' O2' 1.214(14) .
C2' N3' 1.364(14) .
N3' C4' 1.40(2) .
C4' O4' 1.26(2) .
C4' C5' 1.40(2) .
O4' Na1 2.318(13) .
C5' C6' 1.32(2) .
C5' H5' 0.93 .
C6' H6' 0.93 .
Cl3 O34 1.23(2) .
Cl3 O31 1.29(2) .
Cl3 O33 1.34(2) .
Cl3 O32 1.35(2) .
Cl2 O22A 1.37(3) .
Cl2 O22A 1.37(3) 2_656
Cl2 O21 1.41(3) .
Cl2 O21 1.41(3) 2_656
Cl2 O22 1.42(3) .
Cl2 O22 1.42(3) 2_656
Cl2 O21A 1.43(3) 2_656
Cl2 O21A 1.43(3) .
O22A O22A 1.79(5) 2_656
O21 O21 1.08(5) 2_656
Na1 O4' 2.318(13) 2_656
Na1 O6WA 2.44(4) 8_556
Na1 O6WA 2.44(4) 7_556
Na1 O6W 2.47(6) 2_656
Na1 O6W 2.47(5) .
Na1 O4W 2.61(2) 8_556
Na1 O4W 2.61(2) 7_556
O2W O2WA 0.98(4) .
O4W Na1 2.61(2) 7_556
O5W O5WA 1.32(5) .
O6W O6WA 1.26(6) 7_556
O6WA O6W 1.26(6) 7_556
O6WA Na1 2.44(4) 7_556

loop_
_geom_torsion_atom_site_label_1
_geom_torsion_atom_site_label_2
_geom_torsion_atom_site_label_3
_geom_torsion_atom_site_label_4
_geom_torsion
_geom_torsion_site_symmetry_1
_geom_torsion_site_symmetry_4
N3' Pt1 Ag1 O4 157.0(4) . .
N10' Pt1 Ag1 O4 -113.4(4) . .
N10 Pt1 Ag1 O4 67.1(4) . .
N3 Pt1 Ag1 O4 -22.5(4) . .
Pt1 Pt1 Ag1 O4 66.3(3) 7_657 .
N3' Pt1 Ag1 O4 -71.3(4) . 2_656
N10' Pt1 Ag1 O4 18.4(4) . 2_656
N10 Pt1 Ag1 O4 -161.2(4) . 2_656
N3 Pt1 Ag1 O4 109.2(4) . 2_656
Pt1 Pt1 Ag1 O4 -162.0(2) 7_657 2_656
N3' Pt1 Ag1 O4' 74.6(5) . 2_656
N10' Pt1 Ag1 O4' 164.2(5) . 2_656
N10 Pt1 Ag1 O4' -15.3(5) . 2_656
N3 Pt1 Ag1 O4' -104.9(5) . 2_656
Pt1 Pt1 Ag1 O4' -16.1(4) 7_657 2_656
N3' Pt1 Ag1 O4' 27.0(4) . .
N10' Pt1 Ag1 O4' 116.6(4) . .
N10 Pt1 Ag1 O4' -62.9(4) . .
N3 Pt1 Ag1 O4' -152.5(4) . .
Pt1 Pt1 Ag1 O4' -63.7(3) 7_657 .
N3' Pt1 Ag1 Pt1 -133.9(3) . 2_656
N10' Pt1 Ag1 Pt1 -44.3(3) . 2_656
N10 Pt1 Ag1 Pt1 136.2(3) . 2_656
N3 Pt1 Ag1 Pt1 46.6(3) . 2_656
Pt1 Pt1 Ag1 Pt1 135.44(5) 7_657 2_656
N3' Pt1 Ag1 Na1 46.1(3) . .
N10' Pt1 Ag1 Na1 135.7(3) . .
N10 Pt1 Ag1 Na1 -43.8(3) . .
N3 Pt1 Ag1 Na1 -133.4(3) . .
Pt1 Pt1 Ag1 Na1 -44.56(5) 7_657 .
C6 N1 C2 O2 -179.7(13) . .
C1 N1 C2 O2 2.4(20) . .
C6 N1 C2 N3 3.4(18) . .
C1 N1 C2 N3 -174.4(12) . .
O2 C2 N3 C4 -176.1(12) . .
N1 C2 N3 C4 0.9(18) . .
O2 C2 N3 Pt1 6.3(16) . .
N1 C2 N3 Pt1 -176.8(9) . .
N3' Pt1 N3 C4 -12.6(231) . .
N10' Pt1 N3 C4 115.7(10) . .
N10 Pt1 N3 C4 -63.9(9) . .
Ag1 Pt1 N3 C4 25.9(9) . .
Pt1 Pt1 N3 C4 -120.1(9) 7_657 .
N3' Pt1 N3 C2 165.1(223) . .
N10' Pt1 N3 C2 -66.6(9) . .
N10 Pt1 N3 C2 113.8(9) . .
Ag1 Pt1 N3 C2 -156.4(9) . .
Pt1 Pt1 N3 C2 57.6(9) 7_657 .
C2 N3 C4 O4 176.4(12) . .
Pt1 N3 C4 O4 -6.0(17) . .
C2 N3 C4 C5 -4.4(18) . .
Pt1 N3 C4 C5 173.2(9) . .
N3 C4 O4 Ag1 -28.2(17) . .
C5 C4 O4 Ag1 152.6(10) . .
O4 Ag1 O4 C4 -44.5(10) 2_656 .
O4' Ag1 O4 C4 174.7(10) 2_656 .
O4' Ag1 O4 C4 90.6(11) . .
Pt1 Ag1 O4 C4 35.3(10) . .
Pt1 Ag1 O4 C4 -113.8(10) 2_656 .
Na1 Ag1 O4 C4 135.5(10) . .
O4 C4 C5 C6 -177.1(14) . .
N3 C4 C5 C6 3.7(20) . .
C4 C5 C6 N1 0.7(23) . .
C2 N1 C6 C5 -4.4(22) . .
C1 N1 C6 C5 173.3(15) . .
C6' N1' C2' O2' 175.1(13) . .
C1' N1' C2' O2' -4.6(17) . .
C6' N1' C2' N3' -5.4(18) . .
C1' N1' C2' N3' 174.9(11) . .
O2' C2' N3' C4' -177.0(12) . .
N1' C2' N3' C4' 3.4(17) . .
O2' C2' N3' Pt1 2.5(16) . .
N1' C2' N3' Pt1 -177.1(8) . .
N10' Pt1 N3' C2' 62.7(9) . .
N10 Pt1 N3' C2' -117.6(9) . .
N3 Pt1 N3' C2' -168.9(223) . .
Ag1 Pt1 N3' C2' 152.6(9) . .
Pt1 Pt1 N3' C2' -61.4(9) 7_657 .
N10' Pt1 N3' C4' -117.8(9) . .
N10 Pt1 N3' C4' 61.8(9) . .
N3 Pt1 N3' C4' 10.5(231) . .
Ag1 Pt1 N3' C4' -28.0(9) . .
Pt1 Pt1 N3' C4' 118.1(9) 7_657 .
C2' N3' C4' O4' -179.3(12) . .
Pt1 N3' C4' O4' 1.3(18) . .
C2' N3' C4' C5' 0.5(19) . .
Pt1 N3' C4' C5' -178.9(11) . .
C5' C4' O4' Na1 16.5(26) . .
N3' C4' O4' Na1 -163.7(9) . .
C5' C4' O4' Ag1 -143.1(12) . .
N3' C4' O4' Ag1 36.7(17) . .
O4 Ag1 O4' C4' -97.1(11) . .
O4 Ag1 O4' C4' 50.1(11) 2_656 .
O4' Ag1 O4' C4' 167.3(13) 2_656 .
Pt1 Ag1 O4' C4' -41.8(10) . .
Pt1 Ag1 O4' C4' 122.2(10) 2_656 .
Na1 Ag1 O4' C4' 167.3(13) . .
O4 Ag1 O4' Na1 95.6(4) . .
O4 Ag1 O4' Na1 -117.2(4) 2_656 .
O4' Ag1 O4' Na1 0.0 2_656 .
Pt1 Ag1 O4' Na1 150.9(4) . .
Pt1 Ag1 O4' Na1 -45.1(6) 2_656 .
Na1 Ag1 O4' Na1 0.0 . .
O4' C4' C5' C6' 176.8(16) . .
N3' C4' C5' C6' -3.0(25) . .
C4' C5' C6' N1' 1.3(27) . .
C2' N1' C6' C5' 3.0(23) . .
C1' N1' C6' C5' -177.3(15) . .
O22A Cl2 O22A O22A 0.000(8) 2_656 2_656
O21 Cl2 O22A O22A -156.9(16) . 2_656
O21 Cl2 O22A O22A 143.9(21) 2_656 2_656
O22 Cl2 O22A O22A 142.3(41) . 2_656
O22 Cl2 O22A O22A -22.9(24) 2_656 2_656
O21A Cl2 O22A O22A 93.2(18) 2_656 2_656
O21A Cl2 O22A O22A -110.9(16) . 2_656
O22A Cl2 O21 O21 -138.3(27) . 2_656
O22A Cl2 O21 O21 86.5(41) 2_656 2_656
O21 Cl2 O21 O21 0.000(9) 2_656 2_656
O22 Cl2 O21 O21 -106.2(32) . 2_656
O22 Cl2 O21 O21 87.5(33) 2_656 2_656
O21A Cl2 O21 O21 -19.5(33) 2_656 2_656
O21A Cl2 O21 O21 154.6(43) . 2_656
C4' O4' Na1 O4' -162.5(18) . 2_656
Ag1 O4' Na1 O4' 0.0 . 2_656
C4' O4' Na1 O6WA -72.3(47) . 8_556
Ag1 O4' Na1 O6WA 90.2(44) . 8_556
C4' O4' Na1 O6WA 30.5(19) . 7_556
Ag1 O4' Na1 O6WA -167.0(11) . 7_556
C4' O4' Na1 O6W -65.0(26) . 2_656
Ag1 O4' Na1 O6W 97.5(19) . 2_656
C4' O4' Na1 O6W 60.1(22) . .
Ag1 O4' Na1 O6W -137.5(15) . .
C4' O4' Na1 O4W 120.1(16) . 8_556
Ag1 O4' Na1 O4W -77.4(6) . 8_556
C4' O4' Na1 O4W -79.0(16) . 7_556
Ag1 O4' Na1 O4W 83.5(6) . 7_556
C4' O4' Na1 Ag1 -162.5(18) . .
Ag1 O4' Na1 Ag1 0.0 . .
O4 Ag1 Na1 O4' -105.2(4) . .
O4 Ag1 Na1 O4' 74.8(4) 2_656 .
O4' Ag1 Na1 O4' 180.0 2_656 .
O4' Ag1 Na1 O4' 0.0 . .
Pt1 Ag1 Na1 O4' -28.7(4) . .
Pt1 Ag1 Na1 O4' 151.3(4) 2_656 .
O4 Ag1 Na1 O4' 74.8(4) . 2_656
O4 Ag1 Na1 O4' -105.2(4) 2_656 2_656
O4' Ag1 Na1 O4' 0.0 2_656 2_656
O4' Ag1 Na1 O4' 180.0 . 2_656
Pt1 Ag1 Na1 O4' 151.3(4) . 2_656
Pt1 Ag1 Na1 O4' -28.7(4) 2_656 2_656
O4 Ag1 Na1 O6WA 93.4(15) . 8_556
O4 Ag1 Na1 O6WA -86.6(15) 2_656 8_556
O4' Ag1 Na1 O6WA 18.6(15) 2_656 8_556
O4' Ag1 Na1 O6WA -161.4(15) . 8_556
Pt1 Ag1 Na1 O6WA 169.9(14) . 8_556
Pt1 Ag1 Na1 O6WA -10.1(14) 2_656 8_556
O4 Ag1 Na1 O6WA -86.6(15) . 7_556
O4 Ag1 Na1 O6WA 93.4(15) 2_656 7_556
O4' Ag1 Na1 O6WA -161.4(15) 2_656 7_556
O4' Ag1 Na1 O6WA 18.6(15) . 7_556
Pt1 Ag1 Na1 O6WA -10.1(14) . 7_556
Pt1 Ag1 Na1 O6WA 169.9(14) 2_656 7_556
O4 Ag1 Na1 O6W 131.4(17) . 2_656
O4 Ag1 Na1 O6W -48.6(17) 2_656 2_656
O4' Ag1 Na1 O6W 56.6(18) 2_656 2_656
O4' Ag1 Na1 O6W -123.4(18) . 2_656
Pt1 Ag1 Na1 O6W -152.0(17) . 2_656
Pt1 Ag1 Na1 O6W 28.0(17) 2_656 2_656
O4 Ag1 Na1 O6W -48.6(17) . .
O4 Ag1 Na1 O6W 131.4(17) 2_656 .
O4' Ag1 Na1 O6W -123.4(18) 2_656 .
O4' Ag1 Na1 O6W 56.6(18) . .
Pt1 Ag1 Na1 O6W 28.0(17) . .
Pt1 Ag1 Na1 O6W -152.0(17) 2_656 .
O4 Ag1 Na1 O4W -10.9(5) . 8_556
O4 Ag1 Na1 O4W 169.1(5) 2_656 8_556
O4' Ag1 Na1 O4W -85.7(6) 2_656 8_556
O4' Ag1 Na1 O4W 94.3(6) . 8_556
Pt1 Ag1 Na1 O4W 65.6(5) . 8_556
Pt1 Ag1 Na1 O4W -114.4(5) 2_656 8_556
O4 Ag1 Na1 O4W 169.1(5) . 7_556
O4 Ag1 Na1 O4W -10.9(5) 2_656 7_556
O4' Ag1 Na1 O4W 94.3(6) 2_656 7_556
O4' Ag1 Na1 O4W -85.7(6) . 7_556
Pt1 Ag1 Na1 O4W -114.4(5) . 7_556
Pt1 Ag1 Na1 O4W 65.6(5) 2_656 7_556
O4' Na1 O6W O6WA -83.5(33) . 7_556
O4' Na1 O6W O6WA -176.7(23) 2_656 7_556
O6WA Na1 O6W O6WA 87.0(38) 8_556 7_556
O6WA Na1 O6W O6WA 0.00(2) 7_556 7_556
O6W Na1 O6W O6WA 61.2(31) 2_656 7_556
O4W Na1 O6W O6WA -161.2(40) 8_556 7_556
O4W Na1 O6W O6WA -4.5(48) 7_556 7_556
Ag1 Na1 O6W O6WA -118.8(31) . 7_556
